data_4341837
loop_
_publ_author_name
'Schmidt, Anna-Corina'
'Heinemann, Frank W.'
'Maron, Laurent'
'Meyer, Karsten'

_publ_section_title
;
 A Series of Uranium (IV, V, VI) Tritylimido Complexes, Their Molecular
 and Electronic Structures and Reactivity with CO2.
;
_journal_name_full 'Inorganic chemistry'
_journal_page_first 141126065822007
_journal_paper_doi 10.1021/ic5023517
_journal_year 2014
_chemical_formula_moiety 'C64 H81 N4 O3 U, C6 H6, K'
_chemical_formula_sum 'C70 H87 K N4 O3 U'
_chemical_formula_weight 1309.57
_chemical_name_systematic
; 
 ? 
;
_space_group_IT_number 14
_symmetry_cell_setting monoclinic
_symmetry_space_group_name_Hall '-P 2ybc'
_symmetry_space_group_name_H-M 'P 1 21/c 1'
_atom_sites_solution_hydrogens geom
_atom_sites_solution_primary direct
_atom_sites_solution_secondary difmap
_audit_creation_method SHELXL-97
_cell_angle_alpha 90.00
_cell_angle_beta 112.164(8)
_cell_angle_gamma 90.00
_cell_formula_units_Z 4
_cell_length_a 14.0112(15)
_cell_length_b 21.8391(7)
_cell_length_c 22.110(2)
_cell_measurement_reflns_used 461
_cell_measurement_temperature 150(2)
_cell_measurement_theta_max 12.00
_cell_measurement_theta_min 6.00
_cell_volume 6265.6(10)
_computing_cell_refinement 'EVALCCD (Duisenberg, 2003)'
_computing_data_collection 'COLLECT (Bruker-Nonius, 2002)'
_computing_data_reduction 'EVALCCD (Duisenberg, 2003)'
_computing_molecular_graphics 'SHELXTL 6.12 (Bruker AXS, 2002)'
_computing_publication_material 'SHELXTL 6.12 (Bruker AXS, 2002)'
_computing_structure_refinement 'SHELXTL 6.12 (Bruker AXS, 2002)'
_computing_structure_solution 'SHELXTL 6.12 (Bruker AXS, 2002)'
_diffrn_ambient_temperature 150(2)
_diffrn_detector_area_resol_mean 9
_diffrn_measured_fraction_theta_full 0.998
_diffrn_measured_fraction_theta_max 0.998
_diffrn_measurement_device_type 'Bruker-Nonius KappaCCD'
_diffrn_measurement_method
;
 \f- and \w-rotations with 1.30 \% and 26 sec per frame
;
_diffrn_radiation_monochromator graphite
_diffrn_radiation_source 'fine-focus sealed tube'
_diffrn_radiation_type MoK\a
_diffrn_radiation_wavelength 0.71073
_diffrn_reflns_av_R_equivalents 0.0533
_diffrn_reflns_av_sigmaI/netI 0.0258
_diffrn_reflns_limit_h_max 18
_diffrn_reflns_limit_h_min -18
_diffrn_reflns_limit_k_max 29
_diffrn_reflns_limit_k_min -29
_diffrn_reflns_limit_l_max 29
_diffrn_reflns_limit_l_min -29
_diffrn_reflns_number 163263
_diffrn_reflns_theta_full 28.70
_diffrn_reflns_theta_max 28.70
_diffrn_reflns_theta_min 2.95
_exptl_absorpt_coefficient_mu 2.706
_exptl_absorpt_correction_T_max 0.746
_exptl_absorpt_correction_T_min 0.605
_exptl_absorpt_correction_type multi-scan
_exptl_absorpt_process_details 'SADABS, Bruker-AXS, 2002'
_exptl_crystal_colour green
_exptl_crystal_density_diffrn 1.388
_exptl_crystal_density_method 'not measured'
_exptl_crystal_description block
_exptl_crystal_F_000 2680
_exptl_crystal_size_max 0.36
_exptl_crystal_size_mid 0.32
_exptl_crystal_size_min 0.20
_refine_diff_density_max 2.680
_refine_diff_density_min -1.034
_refine_diff_density_rms 0.107
_refine_ls_extinction_method none
_refine_ls_goodness_of_fit_ref 1.129
_refine_ls_hydrogen_treatment constr
_refine_ls_matrix_type full
_refine_ls_number_parameters 755
_refine_ls_number_reflns 16147
_refine_ls_number_restraints 162
_refine_ls_restrained_S_all 1.129
_refine_ls_R_factor_all 0.0472
_refine_ls_R_factor_gt 0.0277
_refine_ls_shift/su_max 0.001
_refine_ls_shift/su_mean 0.000
_refine_ls_structure_factor_coef Fsqd
_refine_ls_weighting_details 'calc w=1/[\s^2^(Fo^2^)+(0.0220P)^2^+13.3075P] where P=(Fo^2^+2Fc^2^)/3'
_refine_ls_weighting_scheme calc
_refine_ls_wR_factor_gt 0.0611
_refine_ls_wR_factor_ref 0.0703
_reflns_number_gt 12955
_reflns_number_total 16147
_reflns_threshold_expression >2sigma(I)
_cod_data_source_file ic5023517_si_002.cif
_cod_data_source_block acs1324
_cod_original_cell_volume 6265.6(9)
_cod_original_sg_symbol_Hall -P2ybc
_cod_original_sg_symbol_H-M P2(1)/c
_cod_database_code 4341837

loop_
_symmetry_equiv_pos_as_xyz
'x, y, z'
'-x, y+1/2, -z+1/2'
'-x, -y, -z'
'x, -y-1/2, z-1/2'

loop_
_atom_site_label
_atom_site_type_symbol
_atom_site_fract_x
_atom_site_fract_y
_atom_site_fract_z
_atom_site_U_iso_or_equiv
_atom_site_adp_type
_atom_site_occupancy
_atom_site_symmetry_multiplicity
_atom_site_calc_flag
_atom_site_refinement_flags
_atom_site_disorder_assembly
_atom_site_disorder_group
U1 U 0.362056(8) 0.696385(5) 0.227606(5) 0.01396(3) Uani 1 1 d . . .
K1 K 0.10679(5) 0.71555(4) 0.24735(4) 0.02930(16) Uani 1 1 d . . .
O1 O 0.28444(16) 0.61868(10) 0.16078(10) 0.0235(5) Uani 1 1 d . . .
O2 O 0.52607(15) 0.68104(9) 0.29738(10) 0.0192(4) Uani 1 1 d . . .
O3 O 0.25529(16) 0.77905(10) 0.22655(10) 0.0219(4) Uani 1 1 d . A .
N1 N 0.46214(19) 0.66912(12) 0.14233(11) 0.0191(5) Uani 1 1 d . . .
N2 N 0.48738(19) 0.78523(11) 0.20814(12) 0.0183(5) Uani 1 1 d . . .
N3 N 0.28954(19) 0.75587(12) 0.10542(12) 0.0194(5) Uani 1 1 d . . .
N4 N 0.31623(18) 0.66388(11) 0.29864(11) 0.0163(5) Uani 1 1 d . A .
C1 C 0.5655(2) 0.69755(15) 0.17041(14) 0.0214(6) Uani 1 1 d . . .
H1A H 0.6040 0.6880 0.1421 0.026 Uiso 1 1 calc R . .
H1B H 0.6038 0.6796 0.2140 0.026 Uiso 1 1 calc R . .
C2 C 0.5602(2) 0.76670(15) 0.17708(15) 0.0223(6) Uani 1 1 d . . .
H2A H 0.6298 0.7824 0.2036 0.027 Uiso 1 1 calc R . .
H2B H 0.5384 0.7856 0.1332 0.027 Uiso 1 1 calc R . .
C3 C 0.4169(2) 0.83424(14) 0.17008(15) 0.0213(6) Uani 1 1 d . . .
H3A H 0.4584 0.8691 0.1651 0.026 Uiso 1 1 calc R . .
H3B H 0.3753 0.8489 0.1948 0.026 Uiso 1 1 calc R . .
C4 C 0.3445(2) 0.81321(14) 0.10256(15) 0.0230(6) Uani 1 1 d . . .
H4B H 0.2934 0.8458 0.0822 0.028 Uiso 1 1 calc R . .
H4C H 0.3848 0.8065 0.0747 0.028 Uiso 1 1 calc R . .
C5 C 0.2980(2) 0.70949(14) 0.05856(14) 0.0227(6) Uani 1 1 d . . .
H5A H 0.2698 0.7271 0.0140 0.027 Uiso 1 1 calc R . .
H5B H 0.2551 0.6736 0.0591 0.027 Uiso 1 1 calc R . .
C6 C 0.4075(2) 0.68806(15) 0.07315(14) 0.0225(6) Uani 1 1 d . . .
H6A H 0.4059 0.6531 0.0443 0.027 Uiso 1 1 calc R . .
H6B H 0.4466 0.7216 0.0630 0.027 Uiso 1 1 calc R . .
C7 C 0.4770(2) 0.60136(14) 0.14886(15) 0.0223(6) Uani 1 1 d . . .
H7A H 0.5006 0.5905 0.1957 0.027 Uiso 1 1 calc R . .
H7B H 0.5326 0.5899 0.1336 0.027 Uiso 1 1 calc R . .
C8 C 0.3831(2) 0.56396(14) 0.11194(14) 0.0224(6) Uani 1 1 d . . .
C9 C 0.2904(2) 0.57456(14) 0.12049(14) 0.0223(6) Uani 1 1 d . . .
C10 C 0.2027(3) 0.53915(15) 0.08518(16) 0.0273(7) Uani 1 1 d . . .
C11 C 0.2128(3) 0.49271(16) 0.04458(17) 0.0320(8) Uani 1 1 d . . .
H11A H 0.1538 0.4690 0.0207 0.038 Uiso 1 1 calc R . .
C12 C 0.3047(3) 0.47965(15) 0.03755(16) 0.0302(7) Uani 1 1 d . . .
C13 C 0.3892(3) 0.51644(15) 0.07124(15) 0.0269(7) Uani 1 1 d . . .
H13A H 0.4528 0.5090 0.0664 0.032 Uiso 1 1 calc R . .
C14 C 0.1029(3) 0.55220(17) 0.09337(19) 0.0348(8) Uani 1 1 d . . .
H14A H 0.0456 0.5446 0.0511 0.042 Uiso 1 1 calc R . .
H14B H 0.1013 0.5962 0.1036 0.042 Uiso 1 1 calc R . .
C15 C 0.0827(3) 0.5148(2) 0.1465(2) 0.0420(9) Uani 1 1 d . . .
C16 C 0.0420(4) 0.4515(2) 0.1204(3) 0.0658(15) Uani 1 1 d . . .
H16A H 0.0935 0.4298 0.1084 0.099 Uiso 1 1 calc R . .
H16B H -0.0219 0.4557 0.0818 0.099 Uiso 1 1 calc R . .
H16C H 0.0282 0.4283 0.1541 0.099 Uiso 1 1 calc R . .
C17 C 0.0007(4) 0.5484(3) 0.1641(3) 0.0748(17) Uani 1 1 d . . .
H17A H -0.0131 0.5254 0.1980 0.112 Uiso 1 1 calc R . .
H17B H -0.0629 0.5517 0.1252 0.112 Uiso 1 1 calc R . .
H17C H 0.0256 0.5894 0.1803 0.112 Uiso 1 1 calc R . .
C18 C 0.1793(3) 0.5091(2) 0.2084(2) 0.0470(10) Uani 1 1 d . . .
H18A H 0.2316 0.4856 0.1989 0.071 Uiso 1 1 calc R . .
H18B H 0.1623 0.4882 0.2422 0.071 Uiso 1 1 calc R . .
H18C H 0.2062 0.5501 0.2238 0.071 Uiso 1 1 calc R . .
C19 C 0.3132(3) 0.42747(18) -0.00552(19) 0.0426(10) Uani 1 1 d . . .
H19A H 0.3842 0.4249 -0.0035 0.064 Uiso 1 1 calc R . .
H19B H 0.2664 0.4350 -0.0507 0.064 Uiso 1 1 calc R . .
H19C H 0.2945 0.3889 0.0098 0.064 Uiso 1 1 calc R . .
C20 C 0.5427(2) 0.80846(14) 0.27581(14) 0.0209(6) Uani 1 1 d . . .
H20A H 0.4914 0.8138 0.2962 0.025 Uiso 1 1 calc R . .
H20B H 0.5703 0.8496 0.2726 0.025 Uiso 1 1 calc R . .
C21 C 0.6299(2) 0.77058(14) 0.32135(14) 0.0192(6) Uani 1 1 d . . .
C22 C 0.6141(2) 0.70811(13) 0.33254(14) 0.0177(6) Uani 1 1 d . . .
C23 C 0.6929(2) 0.67655(14) 0.38305(14) 0.0196(6) Uani 1 1 d . . .
C24 C 0.7838(2) 0.70824(15) 0.41888(15) 0.0244(7) Uani 1 1 d . . .
H24A H 0.8364 0.6870 0.4528 0.029 Uiso 1 1 calc R . .
C25 C 0.8008(2) 0.76903(15) 0.40737(16) 0.0267(7) Uani 1 1 d . . .
C26 C 0.7216(2) 0.79951(15) 0.35816(16) 0.0242(6) Uani 1 1 d . . .
H26A H 0.7308 0.8413 0.3496 0.029 Uiso 1 1 calc R . .
C27 C 0.6790(2) 0.61235(14) 0.40359(15) 0.0208(6) Uani 1 1 d . . .
H27A H 0.6043 0.6056 0.3921 0.025 Uiso 1 1 calc R . .
H27B H 0.7124 0.6103 0.4518 0.025 Uiso 1 1 calc R . .
C28 C 0.7203(2) 0.55858(14) 0.37522(15) 0.0213(6) Uani 1 1 d . . .
C29 C 0.8323(2) 0.56931(16) 0.38225(18) 0.0288(7) Uani 1 1 d . . .
H29A H 0.8567 0.5338 0.3651 0.043 Uiso 1 1 calc R . .
H29B H 0.8757 0.5749 0.4285 0.043 Uiso 1 1 calc R . .
H29C H 0.8359 0.6060 0.3577 0.043 Uiso 1 1 calc R . .
C30 C 0.7146(3) 0.50000(15) 0.41187(18) 0.0309(7) Uani 1 1 d . . .
H30A H 0.7379 0.4651 0.3932 0.046 Uiso 1 1 calc R . .
H30B H 0.6432 0.4932 0.4077 0.046 Uiso 1 1 calc R . .
H30C H 0.7588 0.5043 0.4581 0.046 Uiso 1 1 calc R . .
C31 C 0.6544(3) 0.55077(16) 0.30301(16) 0.0283(7) Uani 1 1 d . . .
H31A H 0.6794 0.5156 0.2857 0.042 Uiso 1 1 calc R . .
H31B H 0.6589 0.5879 0.2793 0.042 Uiso 1 1 calc R . .
H31C H 0.5826 0.5438 0.2976 0.042 Uiso 1 1 calc R . .
C32 C 0.8999(3) 0.80122(18) 0.4475(2) 0.0402(9) Uani 1 1 d . . .
H32A H 0.8845 0.8367 0.4694 0.060 Uiso 1 1 calc R . .
H32B H 0.9346 0.8150 0.4188 0.060 Uiso 1 1 calc R . .
H32C H 0.9450 0.7729 0.4802 0.060 Uiso 1 1 calc R . .
C33 C 0.1775(2) 0.76697(15) 0.08879(15) 0.0227(6) Uani 1 1 d . A .
H33A H 0.1470 0.7291 0.0984 0.027 Uiso 1 1 calc R . .
H33B H 0.1448 0.7742 0.0412 0.027 Uiso 1 1 calc R . .
C34 C 0.1494(2) 0.81933(14) 0.12316(14) 0.0211(6) Uani 1 1 d . . .
C35 C 0.1892(2) 0.82176(14) 0.19215(14) 0.0201(6) Uani 1 1 d . A .
C36 C 0.1535(2) 0.86753(15) 0.22346(15) 0.0225(6) Uani 1 1 d . A .
C37 C 0.0787(2) 0.90892(15) 0.18474(16) 0.0262(7) Uani 1 1 d . . .
H37A H 0.0534 0.9391 0.2058 0.031 Uiso 1 1 calc R A .
C38 C 0.0400(2) 0.90765(16) 0.11689(16) 0.0268(7) Uani 1 1 d . A .
C39 C 0.0771(2) 0.86243(15) 0.08697(15) 0.0257(7) Uani 1 1 d . A .
H39A H 0.0524 0.8609 0.0406 0.031 Uiso 1 1 calc R . .
C40 C 0.1886(3) 0.86954(16) 0.29740(15) 0.0274(7) Uani 1 1 d . . .
H40A H 0.2147 0.8284 0.3144 0.033 Uiso 1 1 calc R A .
H40B H 0.1273 0.8773 0.3082 0.033 Uiso 1 1 calc R . .
C41 C 0.2721(3) 0.91674(16) 0.33490(16) 0.0289(7) Uani 1 1 d . A .
C42 C 0.3007(3) 0.9052(2) 0.40825(17) 0.0451(10) Uani 1 1 d . . .
H42A H 0.3532 0.9348 0.4335 0.068 Uiso 1 1 calc R A .
H42B H 0.3280 0.8636 0.4191 0.068 Uiso 1 1 calc R . .
H42C H 0.2393 0.9098 0.4189 0.068 Uiso 1 1 calc R . .
C43 C 0.2326(3) 0.98247(18) 0.3193(2) 0.0397(9) Uani 1 1 d . . .
H43A H 0.2115 0.9899 0.2723 0.060 Uiso 1 1 calc R A .
H43B H 0.2876 1.0111 0.3435 0.060 Uiso 1 1 calc R . .
H43C H 0.1735 0.9885 0.3321 0.060 Uiso 1 1 calc R . .
C44 C 0.3666(3) 0.90849(17) 0.31833(16) 0.0303(7) Uani 1 1 d . . .
H44A H 0.3480 0.9144 0.2713 0.045 Uiso 1 1 calc R A .
H44B H 0.3942 0.8671 0.3306 0.045 Uiso 1 1 calc R . .
H44C H 0.4190 0.9386 0.3424 0.045 Uiso 1 1 calc R . .
C45 C -0.0435(3) 0.95164(17) 0.07733(18) 0.0366(8) Uani 1 1 d . . .
H45A H -0.0224 0.9723 0.0450 0.055 Uiso 1 1 calc R A .
H45B H -0.0547 0.9822 0.1065 0.055 Uiso 1 1 calc R . .
H45C H -0.1075 0.9290 0.0549 0.055 Uiso 1 1 calc R . .
C46 C 0.3345(2) 0.64433(13) 0.36501(13) 0.0154(5) Uani 1 1 d . . .
C47 C 0.4242(2) 0.68243(13) 0.41442(14) 0.0181(6) Uani 1 1 d . A .
C48 C 0.4371(2) 0.74331(14) 0.39926(14) 0.0204(6) Uani 1 1 d . . .
H48A H 0.3890 0.7608 0.3604 0.025 Uiso 1 1 calc R A .
C49 C 0.5186(2) 0.77889(15) 0.43962(15) 0.0240(6) Uani 1 1 d . A .
H49A H 0.5250 0.8203 0.4285 0.029 Uiso 1 1 calc R . .
C50 C 0.5905(2) 0.75378(16) 0.49618(15) 0.0250(7) Uani 1 1 d . . .
H50A H 0.6472 0.7775 0.5235 0.030 Uiso 1 1 calc R A .
C51 C 0.5786(2) 0.69397(16) 0.51215(14) 0.0244(6) Uani 1 1 d . A .
H51A H 0.6273 0.6766 0.5509 0.029 Uiso 1 1 calc R . .
C52 C 0.4960(2) 0.65877(15) 0.47220(14) 0.0212(6) Uani 1 1 d . . .
H52A H 0.4885 0.6179 0.4845 0.025 Uiso 1 1 calc R A .
C53 C 0.3609(2) 0.57539(13) 0.37492(14) 0.0182(6) Uani 1 1 d . A .
C54 C 0.3966(2) 0.54490(14) 0.33275(15) 0.0219(6) Uani 1 1 d . . .
H54A H 0.4059 0.5669 0.2983 0.026 Uiso 1 1 calc R A .
C55 C 0.4192(3) 0.48282(16) 0.33987(16) 0.0282(7) Uani 1 1 d . A .
H55A H 0.4441 0.4629 0.3105 0.034 Uiso 1 1 calc R . .
C56 C 0.4057(3) 0.44984(16) 0.38939(18) 0.0315(8) Uani 1 1 d . . .
H56A H 0.4200 0.4072 0.3937 0.038 Uiso 1 1 calc R A .
C57 C 0.3711(3) 0.47947(16) 0.43254(18) 0.0314(8) Uani 1 1 d . A .
H57A H 0.3625 0.4573 0.4671 0.038 Uiso 1 1 calc R . .
C58 C 0.3491(3) 0.54163(15) 0.42542(16) 0.0253(7) Uani 1 1 d . . .
H58A H 0.3255 0.5616 0.4554 0.030 Uiso 1 1 calc R A .
C59 C 0.2326(2) 0.65630(14) 0.37513(14) 0.0182(6) Uani 1 1 d . A .
C60 C 0.1514(2) 0.61381(15) 0.35149(16) 0.0259(7) Uani 1 1 d . A .
H60A H 0.1629 0.5755 0.3350 0.031 Uiso 1 1 calc R . .
C61 C 0.0547(3) 0.62690(17) 0.35190(18) 0.0321(8) Uani 1 1 d . A .
H61A H 0.0010 0.5975 0.3359 0.038 Uiso 1 1 calc R . .
C62 C 0.0358(3) 0.68251(17) 0.37552(17) 0.0324(8) Uani 1 1 d . A .
H62A H -0.0304 0.6913 0.3759 0.039 Uiso 1 1 calc R . .
C63 C 0.1144(3) 0.72492(17) 0.39847(16) 0.0293(7) Uani 1 1 d . A .
H63A H 0.1019 0.7634 0.4141 0.035 Uiso 1 1 calc R . .
C64 C 0.2122(2) 0.71167(15) 0.39882(14) 0.0227(6) Uani 1 1 d . A .
H64A H 0.2657 0.7411 0.4156 0.027 Uiso 1 1 calc R . .
C65 C -0.1562(6) 0.6790(3) 0.1814(5) 0.080(3) Uani 0.582(10) 1 d PGU A 1
H65A H -0.1706 0.6388 0.1920 0.096 Uiso 0.582(10) 1 calc PR A 1
C66 C -0.1579(7) 0.7280(4) 0.2211(4) 0.076(2) Uani 0.582(10) 1 d PGU A 1
H66A H -0.1736 0.7213 0.2588 0.091 Uiso 0.582(10) 1 calc PR A 1
C67 C -0.1368(9) 0.7868(4) 0.2056(5) 0.080(2) Uani 0.582(10) 1 d PGU A 1
H67A H -0.1380 0.8203 0.2328 0.096 Uiso 0.582(10) 1 calc PR A 1
C68 C -0.1139(8) 0.7966(3) 0.1505(5) 0.070(2) Uani 0.582(10) 1 d PGU A 1
H68A H -0.0994 0.8368 0.1399 0.084 Uiso 0.582(10) 1 calc PR A 1
C69 C -0.1121(6) 0.7476(4) 0.1108(3) 0.081(3) Uani 0.582(10) 1 d PGU A 1
H69A H -0.0964 0.7544 0.0731 0.097 Uiso 0.582(10) 1 calc PR A 1
C70 C -0.1332(6) 0.6888(3) 0.1263(4) 0.079(3) Uani 0.582(10) 1 d PGU A 1
H70A H -0.1320 0.6553 0.0991 0.094 Uiso 0.582(10) 1 calc PR A 1
C65A C -0.1688(9) 0.6849(5) 0.2172(7) 0.081(3) Uani 0.418(10) 1 d PGU A 2
H65B H -0.1821 0.6522 0.2412 0.098 Uiso 0.418(10) 1 calc PR A 2
C66A C -0.1669(11) 0.7449(6) 0.2387(6) 0.075(3) Uani 0.418(10) 1 d PGU A 2
H66B H -0.1789 0.7531 0.2774 0.090 Uiso 0.418(10) 1 calc PR A 2
C67A C -0.1474(13) 0.7927(4) 0.2035(7) 0.084(3) Uani 0.418(10) 1 d PGU A 2
H67B H -0.1461 0.8337 0.2182 0.100 Uiso 0.418(10) 1 calc PR A 2
C68A C -0.1299(11) 0.7806(5) 0.1469(6) 0.069(3) Uani 0.418(10) 1 d PGU A 2
H68B H -0.1165 0.8134 0.1228 0.083 Uiso 0.418(10) 1 calc PR A 2
C69A C -0.1318(9) 0.7207(6) 0.1254(5) 0.080(3) Uani 0.418(10) 1 d PGU A 2
H69B H -0.1197 0.7124 0.0867 0.096 Uiso 0.418(10) 1 calc PR A 2
C70A C -0.1512(9) 0.6728(4) 0.1605(7) 0.081(3) Uani 0.418(10) 1 d PGU A 2
H70B H -0.1525 0.6318 0.1459 0.097 Uiso 0.418(10) 1 calc PR A 2

loop_
_atom_site_aniso_label
_atom_site_aniso_U_11
_atom_site_aniso_U_22
_atom_site_aniso_U_33
_atom_site_aniso_U_23
_atom_site_aniso_U_13
_atom_site_aniso_U_12
U1 0.01317(5) 0.01784(5) 0.01041(5) 0.00203(4) 0.00393(3) -0.00148(4)
K1 0.0191(3) 0.0412(4) 0.0257(3) 0.0079(3) 0.0063(3) 0.0001(3)
O1 0.0227(11) 0.0260(11) 0.0212(11) -0.0039(9) 0.0077(9) -0.0069(9)
O2 0.0141(10) 0.0236(11) 0.0184(10) 0.0011(8) 0.0044(8) -0.0030(8)
O3 0.0235(11) 0.0229(11) 0.0168(10) 0.0056(8) 0.0049(9) 0.0042(9)
N1 0.0186(12) 0.0245(13) 0.0130(11) -0.0003(10) 0.0046(10) -0.0039(10)
N2 0.0174(12) 0.0218(12) 0.0165(12) 0.0010(9) 0.0073(10) -0.0018(10)
N3 0.0202(12) 0.0224(13) 0.0144(11) 0.0007(9) 0.0053(10) -0.0024(10)
N4 0.0155(11) 0.0197(12) 0.0134(11) 0.0033(9) 0.0053(9) 0.0003(9)
C1 0.0184(14) 0.0280(15) 0.0202(14) -0.0007(13) 0.0099(11) -0.0039(13)
C2 0.0184(14) 0.0303(17) 0.0206(15) 0.0009(12) 0.0101(12) -0.0062(12)
C3 0.0231(15) 0.0191(15) 0.0209(14) 0.0047(11) 0.0074(12) -0.0019(12)
C4 0.0247(15) 0.0246(17) 0.0184(14) 0.0069(12) 0.0066(12) -0.0012(12)
C5 0.0265(16) 0.0291(17) 0.0101(12) 0.0002(11) 0.0041(11) -0.0024(12)
C6 0.0274(16) 0.0284(17) 0.0127(13) -0.0003(11) 0.0086(12) -0.0019(13)
C7 0.0213(15) 0.0236(15) 0.0202(14) 0.0000(12) 0.0057(12) -0.0003(12)
C8 0.0238(15) 0.0218(15) 0.0154(14) 0.0019(11) 0.0003(12) -0.0005(12)
C9 0.0256(16) 0.0215(15) 0.0151(13) -0.0007(11) 0.0023(12) -0.0045(12)
C10 0.0251(16) 0.0275(17) 0.0221(16) -0.0005(13) 0.0008(13) -0.0030(13)
C11 0.0324(18) 0.0258(17) 0.0257(17) -0.0046(13) -0.0030(14) -0.0047(14)
C12 0.039(2) 0.0232(16) 0.0204(15) -0.0041(13) 0.0027(14) 0.0011(14)
C13 0.0298(17) 0.0261(16) 0.0201(15) 0.0007(12) 0.0040(13) 0.0037(13)
C14 0.0220(17) 0.0340(19) 0.039(2) -0.0073(16) 0.0008(15) -0.0038(14)
C15 0.0279(19) 0.049(2) 0.047(2) -0.0094(19) 0.0113(17) -0.0157(17)
C16 0.071(3) 0.058(3) 0.057(3) -0.007(2) 0.013(3) -0.035(3)
C17 0.041(3) 0.102(5) 0.090(4) -0.018(4) 0.034(3) -0.013(3)
C18 0.039(2) 0.062(3) 0.037(2) 0.002(2) 0.0119(18) -0.018(2)
C19 0.052(2) 0.032(2) 0.035(2) -0.0116(16) 0.0052(18) 0.0024(18)
C20 0.0194(14) 0.0215(15) 0.0200(14) -0.0023(12) 0.0052(11) -0.0015(12)
C21 0.0174(14) 0.0229(15) 0.0171(14) -0.0007(11) 0.0064(11) 0.0013(11)
C22 0.0137(13) 0.0252(16) 0.0152(13) -0.0019(11) 0.0066(10) -0.0011(11)
C23 0.0166(14) 0.0255(15) 0.0167(13) -0.0024(11) 0.0064(11) 0.0011(11)
C24 0.0157(14) 0.0296(18) 0.0231(15) -0.0042(12) 0.0017(12) 0.0037(12)
C25 0.0188(15) 0.0284(17) 0.0280(17) -0.0073(13) 0.0031(13) -0.0022(13)
C26 0.0212(14) 0.0220(15) 0.0291(16) -0.0036(13) 0.0091(12) -0.0018(13)
C27 0.0163(14) 0.0276(16) 0.0192(14) 0.0018(12) 0.0074(11) 0.0007(12)
C28 0.0172(14) 0.0215(15) 0.0255(15) 0.0024(12) 0.0083(12) 0.0013(12)
C29 0.0188(15) 0.0305(18) 0.0372(19) 0.0003(14) 0.0107(14) 0.0026(13)
C30 0.0291(18) 0.0250(17) 0.0358(19) 0.0053(14) 0.0089(15) -0.0003(14)
C31 0.0271(17) 0.0313(18) 0.0241(16) -0.0031(13) 0.0068(13) 0.0006(14)
C32 0.0223(17) 0.0328(19) 0.049(2) -0.0062(18) -0.0055(15) -0.0026(16)
C33 0.0209(15) 0.0270(16) 0.0163(14) 0.0001(12) 0.0028(12) -0.0026(12)
C34 0.0199(14) 0.0239(15) 0.0170(14) 0.0024(11) 0.0043(11) -0.0013(11)
C35 0.0162(14) 0.0230(15) 0.0190(14) 0.0040(11) 0.0041(11) 0.0003(11)
C36 0.0204(15) 0.0259(16) 0.0197(14) 0.0005(12) 0.0059(12) 0.0007(12)
C37 0.0196(15) 0.0286(16) 0.0269(16) 0.0008(13) 0.0048(12) 0.0046(13)
C38 0.0186(15) 0.0273(16) 0.0269(16) 0.0050(13) -0.0003(12) -0.0003(13)
C39 0.0204(15) 0.0306(17) 0.0194(15) 0.0043(13) 0.0000(12) -0.0015(13)
C40 0.0261(17) 0.0364(19) 0.0219(15) 0.0025(13) 0.0115(13) 0.0056(14)
C41 0.0304(17) 0.0343(18) 0.0203(15) -0.0041(13) 0.0076(13) 0.0076(14)
C42 0.051(2) 0.060(3) 0.0217(17) -0.0061(17) 0.0109(17) 0.007(2)
C43 0.040(2) 0.036(2) 0.040(2) -0.0077(17) 0.0116(17) 0.0129(17)
C44 0.0254(17) 0.0341(18) 0.0266(17) -0.0044(14) 0.0044(13) 0.0044(14)
C45 0.0297(18) 0.035(2) 0.0323(19) 0.0037(15) -0.0027(15) 0.0076(15)
C46 0.0152(13) 0.0180(13) 0.0147(13) 0.0035(10) 0.0074(11) 0.0014(10)
C47 0.0181(14) 0.0243(15) 0.0142(13) 0.0011(11) 0.0084(11) 0.0017(11)
C48 0.0198(14) 0.0246(15) 0.0165(14) 0.0027(11) 0.0065(11) 0.0018(12)
C49 0.0268(16) 0.0242(15) 0.0216(15) -0.0036(12) 0.0098(13) -0.0055(13)
C50 0.0189(15) 0.0353(18) 0.0200(15) -0.0044(13) 0.0066(12) -0.0028(13)
C51 0.0199(14) 0.0340(17) 0.0167(13) 0.0022(13) 0.0038(11) 0.0048(14)
C52 0.0217(15) 0.0240(15) 0.0182(14) 0.0033(11) 0.0078(12) 0.0012(12)
C53 0.0158(13) 0.0200(14) 0.0173(13) 0.0049(11) 0.0043(11) -0.0004(11)
C54 0.0213(15) 0.0249(16) 0.0221(15) 0.0058(12) 0.0113(12) 0.0033(12)
C55 0.0313(18) 0.0282(17) 0.0282(17) 0.0033(13) 0.0148(14) 0.0072(14)
C56 0.0362(19) 0.0215(16) 0.039(2) 0.0096(14) 0.0160(16) 0.0055(14)
C57 0.0378(19) 0.0277(17) 0.0340(18) 0.0140(14) 0.0197(16) 0.0044(15)
C58 0.0299(17) 0.0272(16) 0.0225(15) 0.0065(13) 0.0140(13) 0.0040(13)
C59 0.0156(13) 0.0250(15) 0.0149(13) 0.0045(11) 0.0068(11) 0.0002(11)
C60 0.0216(15) 0.0250(16) 0.0331(17) 0.0014(13) 0.0125(14) -0.0020(13)
C61 0.0216(16) 0.0360(19) 0.042(2) 0.0003(16) 0.0155(15) -0.0066(14)
C62 0.0194(16) 0.049(2) 0.0343(18) -0.0008(16) 0.0162(14) 0.0032(14)
C63 0.0247(16) 0.041(2) 0.0237(16) -0.0097(14) 0.0107(13) 0.0038(14)
C64 0.0192(14) 0.0330(17) 0.0155(14) -0.0029(12) 0.0059(11) 0.0000(12)
C65 0.031(3) 0.105(5) 0.090(5) 0.035(4) 0.007(4) -0.011(3)
C66 0.019(3) 0.107(5) 0.092(5) 0.043(4) 0.008(3) -0.008(4)
C67 0.031(4) 0.107(5) 0.093(4) 0.017(4) 0.014(3) -0.004(3)
C68 0.038(4) 0.090(5) 0.082(4) 0.033(4) 0.023(3) -0.021(4)
C69 0.046(4) 0.096(5) 0.081(5) 0.014(4) 0.002(4) -0.016(4)
C70 0.041(4) 0.090(5) 0.082(5) 0.022(5) -0.002(4) -0.014(4)
C65A 0.027(4) 0.120(6) 0.088(6) 0.021(5) 0.011(4) 0.010(5)
C66A 0.024(4) 0.120(6) 0.079(5) 0.021(5) 0.017(4) 0.012(4)
C67A 0.030(4) 0.111(5) 0.096(5) 0.026(4) 0.008(4) -0.007(4)
C68A 0.036(4) 0.093(5) 0.079(4) 0.017(4) 0.021(4) -0.006(4)
C69A 0.037(4) 0.095(6) 0.088(5) 0.027(5) 0.001(4) -0.015(5)
C70A 0.036(4) 0.098(5) 0.092(6) 0.020(5) 0.005(5) -0.001(4)

loop_
_atom_type_symbol
_atom_type_description
_atom_type_scat_dispersion_real
_atom_type_scat_dispersion_imag
_atom_type_scat_source
C C 0.0033 0.0016 'International Tables Vol C Tables 4.2.6.8 and 6.1.1.4'
H H 0.0000 0.0000 'International Tables Vol C Tables 4.2.6.8 and 6.1.1.4'
K K 0.2009 0.2494 'International Tables Vol C Tables 4.2.6.8 and 6.1.1.4'
N N 0.0061 0.0033 'International Tables Vol C Tables 4.2.6.8 and 6.1.1.4'
O O 0.0106 0.0060 'International Tables Vol C Tables 4.2.6.8 and 6.1.1.4'
U U -9.6767 9.6646 'International Tables Vol C Tables 4.2.6.8 and 6.1.1.4'

loop_
_geom_angle_atom_site_label_1
_geom_angle_atom_site_label_2
_geom_angle_atom_site_label_3
_geom_angle
N4 U1 O1 91.65(9)
N4 U1 O2 87.54(8)
O1 U1 O2 116.95(8)
N4 U1 O3 83.69(8)
O1 U1 O3 115.34(8)
O2 U1 O3 127.13(7)
N4 U1 N2 140.41(8)
O1 U1 N2 127.48(7)
O2 U1 N2 70.56(7)
O3 U1 N2 84.14(8)
N4 U1 N1 145.85(9)
O1 U1 N1 68.77(7)
O2 U1 N1 77.86(7)
O3 U1 N1 129.58(7)
N2 U1 N1 62.31(7)
N4 U1 N3 142.70(8)
O1 U1 N3 78.91(8)
O2 U1 N3 128.98(7)
O3 U1 N3 68.71(7)
N2 U1 N3 63.04(7)
N1 U1 N3 62.91(7)
N4 U1 K1 50.43(7)
O1 U1 K1 85.14(6)
O2 U1 K1 134.41(5)
O3 U1 K1 44.56(5)
N2 U1 K1 128.69(5)
N1 U1 K1 146.55(5)
N3 U1 K1 92.58(5)
O3 K1 N4 62.53(6)
O3 K1 C59 99.56(7)
N4 K1 C59 47.59(7)
O3 K1 C35 25.92(7)
N4 K1 C35 88.43(7)
C59 K1 C35 121.93(8)
O3 K1 C60 123.24(8)
N4 K1 C60 62.95(7)
C59 K1 C60 26.68(8)
C35 K1 C60 147.80(8)
O3 K1 C64 96.60(8)
N4 K1 C64 64.87(7)
C59 K1 C64 26.22(8)
C35 K1 C64 110.78(9)
C60 K1 C64 45.37(9)
O3 K1 C61 144.54(8)
N4 K1 C61 87.54(8)
C59 K1 C61 45.14(8)
C35 K1 C61 160.94(9)
C60 K1 C61 24.80(8)
C64 K1 C61 50.99(9)
O3 K1 C63 114.19(8)
N4 K1 C63 89.25(8)
C59 K1 C63 44.96(8)
C35 K1 C63 119.02(9)
C60 K1 C63 51.05(9)
C64 K1 C63 24.89(8)
C61 K1 C63 42.32(9)
O3 K1 C69A 116.1(2)
N4 K1 C69A 148.61(19)
C59 K1 C69A 144.1(2)
C35 K1 C69A 93.7(2)
C60 K1 C69A 118.3(2)
C64 K1 C69A 141.0(2)
C61 K1 C69A 99.4(2)
C63 K1 C69A 116.41(19)
O3 K1 C62 137.68(8)
N4 K1 C62 99.18(8)
C59 K1 C62 51.65(8)
C35 K1 C62 140.07(9)
C60 K1 C62 43.11(9)
C64 K1 C62 43.06(8)
C61 K1 C62 23.74(9)
C63 K1 C62 23.64(9)
C69A K1 C62 99.1(2)
O3 K1 C36 43.47(7)
N4 K1 C36 102.01(7)
C59 K1 C36 118.64(8)
C35 K1 C36 23.96(8)
C60 K1 C36 143.77(8)
C64 K1 C36 98.64(8)
C61 K1 C36 140.67(9)
C63 K1 C36 99.14(9)
C69A K1 C36 91.9(2)
C62 K1 C36 117.39(9)
O3 K1 C69 103.58(13)
N4 K1 C69 147.01(14)
C59 K1 C69 156.83(14)
C35 K1 C69 80.89(14)
C60 K1 C69 131.15(15)
C64 K1 C69 147.96(14)
C61 K1 C69 111.82(14)
C63 K1 C69 123.22(14)
C69A K1 C69 12.8(2)
C62 K1 C69 109.05(13)
C36 K1 C69 80.17(15)
C9 O1 U1 148.0(2)
C22 O2 U1 144.86(19)
C35 O3 U1 148.23(19)
C35 O3 K1 92.48(17)
U1 O3 K1 97.70(8)
C1 N1 C6 110.9(2)
C1 N1 C7 107.2(2)
C6 N1 C7 111.9(2)
C1 N1 U1 106.69(16)
C6 N1 U1 116.00(18)
C7 N1 U1 103.43(17)
C3 N2 C2 111.2(2)
C3 N2 C20 107.9(2)
C2 N2 C20 111.7(2)
C3 N2 U1 105.61(17)
C2 N2 U1 118.01(18)
C20 N2 U1 101.74(16)
C4 N3 C5 111.5(2)
C4 N3 C33 111.5(2)
C5 N3 C33 107.0(2)
C4 N3 U1 115.12(17)
C5 N3 U1 105.04(17)
C33 N3 U1 106.07(17)
C46 N4 U1 153.34(19)
C46 N4 K1 105.75(16)
U1 N4 K1 97.35(8)
N1 C1 C2 112.4(2)
N1 C1 H1A 109.1
C2 C1 H1A 109.1
N1 C1 H1B 109.1
C2 C1 H1B 109.1
H1A C1 H1B 107.9
N2 C2 C1 112.5(2)
N2 C2 H2A 109.1
C1 C2 H2A 109.1
N2 C2 H2B 109.1
C1 C2 H2B 109.1
H2A C2 H2B 107.8
N2 C3 C4 113.1(2)
N2 C3 H3A 109.0
C4 C3 H3A 109.0
N2 C3 H3B 109.0
C4 C3 H3B 109.0
H3A C3 H3B 107.8
N3 C4 C3 112.1(2)
N3 C4 H4B 109.2
C3 C4 H4B 109.2
N3 C4 H4C 109.2
C3 C4 H4C 109.2
H4B C4 H4C 107.9
N3 C5 C6 113.7(2)
N3 C5 H5A 108.8
C6 C5 H5A 108.8
N3 C5 H5B 108.8
C6 C5 H5B 108.8
H5A C5 H5B 107.7
N1 C6 C5 113.0(2)
N1 C6 H6A 109.0
C5 C6 H6A 109.0
N1 C6 H6B 109.0
C5 C6 H6B 109.0
H6A C6 H6B 107.8
N1 C7 C8 115.1(3)
N1 C7 H7A 108.5
C8 C7 H7A 108.5
N1 C7 H7B 108.5
C8 C7 H7B 108.5
H7A C7 H7B 107.5
C13 C8 C9 119.6(3)
C13 C8 C7 120.0(3)
C9 C8 C7 120.2(3)
O1 C9 C8 120.2(3)
O1 C9 C10 120.3(3)
C8 C9 C10 119.5(3)
C11 C10 C9 118.4(3)
C11 C10 C14 122.6(3)
C9 C10 C14 119.0(3)
C12 C11 C10 123.1(3)
C12 C11 H11A 118.4
C10 C11 H11A 118.4
C11 C12 C13 117.4(3)
C11 C12 C19 121.5(3)
C13 C12 C19 121.1(3)
C12 C13 C8 121.8(3)
C12 C13 H13A 119.1
C8 C13 H13A 119.1
C10 C14 C15 115.9(3)
C10 C14 H14A 108.3
C15 C14 H14A 108.3
C10 C14 H14B 108.3
C15 C14 H14B 108.3
H14A C14 H14B 107.4
C16 C15 C18 110.3(4)
C16 C15 C17 108.8(4)
C18 C15 C17 107.9(4)
C16 C15 C14 110.0(4)
C18 C15 C14 111.7(3)
C17 C15 C14 108.1(4)
C15 C16 H16A 109.5
C15 C16 H16B 109.5
H16A C16 H16B 109.5
C15 C16 H16C 109.5
H16A C16 H16C 109.5
H16B C16 H16C 109.5
C15 C17 H17A 109.5
C15 C17 H17B 109.5
H17A C17 H17B 109.5
C15 C17 H17C 109.5
H17A C17 H17C 109.5
H17B C17 H17C 109.5
C15 C18 H18A 109.5
C15 C18 H18B 109.5
H18A C18 H18B 109.5
C15 C18 H18C 109.5
H18A C18 H18C 109.5
H18B C18 H18C 109.5
C12 C19 H19A 109.5
C12 C19 H19B 109.5
H19A C19 H19B 109.5
C12 C19 H19C 109.5
H19A C19 H19C 109.5
H19B C19 H19C 109.5
N2 C20 C21 117.9(2)
N2 C20 H20A 107.8
C21 C20 H20A 107.8
N2 C20 H20B 107.8
C21 C20 H20B 107.8
H20A C20 H20B 107.2
C26 C21 C22 120.4(3)
C26 C21 C20 118.8(3)
C22 C21 C20 120.3(3)
O2 C22 C23 121.5(3)
O2 C22 C21 120.0(3)
C23 C22 C21 118.6(3)
C24 C23 C22 118.5(3)
C24 C23 C27 118.8(3)
C22 C23 C27 122.5(3)
C25 C24 C23 123.4(3)
C25 C24 H24A 118.3
C23 C24 H24A 118.3
C24 C25 C26 117.2(3)
C24 C25 C32 121.4(3)
C26 C25 C32 121.4(3)
C21 C26 C25 121.9(3)
C21 C26 H26A 119.0
C25 C26 H26A 119.0
C23 C27 C28 118.3(2)
C23 C27 H27A 107.7
C28 C27 H27A 107.7
C23 C27 H27B 107.7
C28 C27 H27B 107.7
H27A C27 H27B 107.1
C31 C28 C30 109.2(3)
C31 C28 C29 108.4(3)
C30 C28 C29 109.2(3)
C31 C28 C27 109.8(3)
C30 C28 C27 108.5(3)
C29 C28 C27 111.6(3)
C28 C29 H29A 109.5
C28 C29 H29B 109.5
H29A C29 H29B 109.5
C28 C29 H29C 109.5
H29A C29 H29C 109.5
H29B C29 H29C 109.5
C28 C30 H30A 109.5
C28 C30 H30B 109.5
H30A C30 H30B 109.5
C28 C30 H30C 109.5
H30A C30 H30C 109.5
H30B C30 H30C 109.5
C28 C31 H31A 109.5
C28 C31 H31B 109.5
H31A C31 H31B 109.5
C28 C31 H31C 109.5
H31A C31 H31C 109.5
H31B C31 H31C 109.5
C25 C32 H32A 109.5
C25 C32 H32B 109.5
H32A C32 H32B 109.5
C25 C32 H32C 109.5
H32A C32 H32C 109.5
H32B C32 H32C 109.5
N3 C33 C34 116.8(2)
N3 C33 H33A 108.1
C34 C33 H33A 108.1
N3 C33 H33B 108.1
C34 C33 H33B 108.1
H33A C33 H33B 107.3
C39 C34 C35 120.0(3)
C39 C34 C33 119.7(3)
C35 C34 C33 120.1(3)
O3 C35 C36 121.0(3)
O3 C35 C34 119.7(3)
C36 C35 C34 119.2(3)
O3 C35 K1 61.60(15)
C36 C35 K1 94.84(19)
C34 C35 K1 110.4(2)
C37 C36 C35 118.6(3)
C37 C36 C40 120.1(3)
C35 C36 C40 121.1(3)
C37 C36 K1 124.7(2)
C35 C36 K1 61.20(17)
C40 C36 K1 82.34(18)
C38 C37 C36 122.9(3)
C38 C37 H37A 118.6
C36 C37 H37A 118.6
C37 C38 C39 117.6(3)
C37 C38 C45 120.9(3)
C39 C38 C45 121.4(3)
C38 C39 C34 121.8(3)
C38 C39 H39A 119.1
C34 C39 H39A 119.1
C36 C40 C41 118.0(3)
C36 C40 H40A 107.8
C41 C40 H40A 107.8
C36 C40 H40B 107.8
C41 C40 H40B 107.8
H40A C40 H40B 107.1
C44 C41 C43 109.4(3)
C44 C41 C42 109.4(3)
C43 C41 C42 108.7(3)
C44 C41 C40 110.2(3)
C43 C41 C40 111.7(3)
C42 C41 C40 107.5(3)
C41 C42 H42A 109.5
C41 C42 H42B 109.5
H42A C42 H42B 109.5
C41 C42 H42C 109.5
H42A C42 H42C 109.5
H42B C42 H42C 109.5
C41 C43 H43A 109.5
C41 C43 H43B 109.5
H43A C43 H43B 109.5
C41 C43 H43C 109.5
H43A C43 H43C 109.5
H43B C43 H43C 109.5
C41 C44 H44A 109.5
C41 C44 H44B 109.5
H44A C44 H44B 109.5
C41 C44 H44C 109.5
H44A C44 H44C 109.5
H44B C44 H44C 109.5
C38 C45 H45A 109.5
C38 C45 H45B 109.5
H45A C45 H45B 109.5
C38 C45 H45C 109.5
H45A C45 H45C 109.5
H45B C45 H45C 109.5
N4 C46 C53 111.7(2)
N4 C46 C59 106.0(2)
C53 C46 C59 109.2(2)
N4 C46 C47 109.8(2)
C53 C46 C47 109.5(2)
C59 C46 C47 110.6(2)
C52 C47 C48 117.2(3)
C52 C47 C46 123.9(3)
C48 C47 C46 118.8(2)
C49 C48 C47 121.8(3)
C49 C48 H48A 119.1
C47 C48 H48A 119.1
C50 C49 C48 119.9(3)
C50 C49 H49A 120.1
C48 C49 H49A 120.1
C51 C50 C49 119.2(3)
C51 C50 H50A 120.4
C49 C50 H50A 120.4
C50 C51 C52 120.8(3)
C50 C51 H51A 119.6
C52 C51 H51A 119.6
C51 C52 C47 121.1(3)
C51 C52 H52A 119.4
C47 C52 H52A 119.4
C54 C53 C58 117.8(3)
C54 C53 C46 120.1(3)
C58 C53 C46 122.2(3)
C53 C54 C55 121.2(3)
C53 C54 H54A 119.4
C55 C54 H54A 119.4
C56 C55 C54 120.4(3)
C56 C55 H55A 119.8
C54 C55 H55A 119.8
C55 C56 C57 119.4(3)
C55 C56 H56A 120.3
C57 C56 H56A 120.3
C56 C57 C58 120.0(3)
C56 C57 H57A 120.0
C58 C57 H57A 120.0
C57 C58 C53 121.2(3)
C57 C58 H58A 119.4
C53 C58 H58A 119.4
C64 C59 C60 117.4(3)
C64 C59 C46 122.3(3)
C60 C59 C46 119.7(3)
C64 C59 K1 81.27(17)
C60 C59 K1 80.16(18)
C46 C59 K1 100.55(16)
C61 C60 C59 121.1(3)
C61 C60 K1 86.2(2)
C59 C60 K1 73.16(17)
C61 C60 H60A 119.4
C59 C60 H60A 119.4
K1 C60 H60A 111.2
C62 C61 C60 120.6(3)
C62 C61 K1 82.8(2)
C60 C61 K1 69.02(19)
C62 C61 H61A 119.7
C60 C61 H61A 119.7
K1 C61 H61A 119.2
C63 C62 C61 119.1(3)
C63 C62 K1 73.83(19)
C61 C62 K1 73.5(2)
C63 C62 H62A 120.4
C61 C62 H62A 120.4
K1 C62 H62A 123.7
C62 C63 C64 120.5(3)
C62 C63 K1 82.5(2)
C64 C63 K1 69.57(17)
C62 C63 H63A 119.7
C64 C63 H63A 119.7
K1 C63 H63A 118.9
C59 C64 C63 121.3(3)
C59 C64 K1 72.51(16)
C63 C64 K1 85.54(19)
C59 C64 H64A 119.3
C63 C64 H64A 119.3
K1 C64 H64A 112.7
C66 C65 C70 120.0
C66 C65 K1 80.1(3)
C70 C65 K1 77.0(3)
C66 C65 H65A 120.0
C70 C65 H65A 120.0
K1 C65 H65A 113.4
C67 C66 C65 120.0
C67 C66 H66A 120.0
C65 C66 H66A 120.0
C66 C67 C68 120.0
C66 C67 H67A 120.0
C68 C67 H67A 120.0
C69 C68 C67 120.0
C69 C68 K1 77.0(3)
C67 C68 K1 80.1(3)
C69 C68 H68A 120.0
C67 C68 H68A 120.0
K1 C68 H68A 113.4
C68 C69 C70 120.0
C68 C69 K1 80.0(3)
C70 C69 K1 78.4(3)
C68 C69 H69A 120.0
C70 C69 H69A 120.0
K1 C69 H69A 112.0
C69 C70 C65 120.0
C69 C70 K1 78.4(3)
C65 C70 K1 80.0(3)
C69 C70 H70A 120.0
C65 C70 H70A 120.0
K1 C70 H70A 112.0
C66A C65A C70A 120.0
C66A C65A H65B 120.0
C70A C65A H65B 120.0
C65A C66A C67A 120.0
C65A C66A H66B 120.0
C67A C66A H66B 120.0
C66A C67A C68A 120.0
C66A C67A H67B 120.0
C68A C67A H67B 120.0
C67A C68A C69A 120.0
C67A C68A K1 87.3(4)
C69A C68A K1 74.2(5)
C67A C68A H68B 120.0
C69A C68A H68B 120.0
K1 C68A H68B 108.7
C68A C69A C70A 120.0
C68A C69A K1 82.8(5)
C70A C69A K1 82.7(4)
C68A C69A H69B 120.0
C70A C69A H69B 120.0
K1 C69A H69B 104.6
C69A C70A C65A 120.0
C69A C70A K1 74.2(4)
C65A C70A K1 87.3(4)
C69A C70A H70B 120.0
C65A C70A H70B 120.0
K1 C70A H70B 108.6

loop_
_geom_bond_atom_site_label_1
_geom_bond_atom_site_label_2
_geom_bond_distance
U1 N4 2.036(2)
U1 O1 2.243(2)
U1 O2 2.258(2)
U1 O3 2.339(2)
U1 N2 2.757(2)
U1 N1 2.805(2)
U1 N3 2.819(2)
U1 K1 3.7863(8)
K1 O3 2.681(2)
K1 N4 2.943(2)
K1 C59 3.001(3)
K1 C35 3.044(3)
K1 C60 3.089(3)
K1 C64 3.110(3)
K1 C61 3.301(4)
K1 C63 3.309(3)
K1 C69A 3.414(11)
K1 C62 3.416(3)
K1 C36 3.462(3)
K1 C69 3.468(8)
O1 C9 1.336(4)
O2 C22 1.323(3)
O3 C35 1.332(4)
N1 C1 1.480(4)
N1 C6 1.488(4)
N1 C7 1.494(4)
N2 C3 1.484(4)
N2 C2 1.485(4)
N2 C20 1.491(4)
N3 C4 1.484(4)
N3 C5 1.485(4)
N3 C33 1.490(4)
N4 C46 1.455(3)
C1 C2 1.522(4)
C1 H1A 0.9900
C1 H1B 0.9900
C2 H2A 0.9900
C2 H2B 0.9900
C3 C4 1.525(4)
C3 H3A 0.9900
C3 H3B 0.9900
C4 H4B 0.9900
C4 H4C 0.9900
C5 C6 1.519(4)
C5 H5A 0.9900
C5 H5B 0.9900
C6 H6A 0.9900
C6 H6B 0.9900
C7 C8 1.501(4)
C7 H7A 0.9900
C7 H7B 0.9900
C8 C13 1.397(4)
C8 C9 1.401(5)
C9 C10 1.412(4)
C10 C11 1.397(5)
C10 C14 1.503(5)
C11 C12 1.384(5)
C11 H11A 0.9500
C12 C13 1.392(5)
C12 C19 1.518(5)
C13 H13A 0.9500
C14 C15 1.542(6)
C14 H14A 0.9900
C14 H14B 0.9900
C15 C16 1.522(6)
C15 C18 1.524(6)
C15 C17 1.532(6)
C16 H16A 0.9800
C16 H16B 0.9800
C16 H16C 0.9800
C17 H17A 0.9800
C17 H17B 0.9800
C17 H17C 0.9800
C18 H18A 0.9800
C18 H18B 0.9800
C18 H18C 0.9800
C19 H19A 0.9800
C19 H19B 0.9800
C19 H19C 0.9800
C20 C21 1.504(4)
C20 H20A 0.9900
C20 H20B 0.9900
C21 C26 1.387(4)
C21 C22 1.419(4)
C22 C23 1.418(4)
C23 C24 1.402(4)
C23 C27 1.509(4)
C24 C25 1.389(5)
C24 H24A 0.9500
C25 C26 1.396(4)
C25 C32 1.510(4)
C26 H26A 0.9500
C27 C28 1.543(4)
C27 H27A 0.9900
C27 H27B 0.9900
C28 C31 1.523(4)
C28 C30 1.533(4)
C28 C29 1.535(4)
C29 H29A 0.9800
C29 H29B 0.9800
C29 H29C 0.9800
C30 H30A 0.9800
C30 H30B 0.9800
C30 H30C 0.9800
C31 H31A 0.9800
C31 H31B 0.9800
C31 H31C 0.9800
C32 H32A 0.9800
C32 H32B 0.9800
C32 H32C 0.9800
C33 C34 1.505(4)
C33 H33A 0.9900
C33 H33B 0.9900
C34 C39 1.393(4)
C34 C35 1.414(4)
C35 C36 1.411(4)
C36 C37 1.404(4)
C36 C40 1.520(4)
C37 C38 1.390(5)
C37 H37A 0.9500
C38 C39 1.393(5)
C38 C45 1.512(4)
C39 H39A 0.9500
C40 C41 1.544(5)
C40 H40A 0.9900
C40 H40B 0.9900
C41 C44 1.513(5)
C41 C43 1.530(5)
C41 C42 1.537(5)
C42 H42A 0.9800
C42 H42B 0.9800
C42 H42C 0.9800
C43 H43A 0.9800
C43 H43B 0.9800
C43 H43C 0.9800
C44 H44A 0.9800
C44 H44B 0.9800
C44 H44C 0.9800
C45 H45A 0.9800
C45 H45B 0.9800
C45 H45C 0.9800
C46 C53 1.546(4)
C46 C59 1.548(4)
C46 C47 1.558(4)
C47 C52 1.394(4)
C47 C48 1.400(4)
C48 C49 1.391(4)
C48 H48A 0.9500
C49 C50 1.389(4)
C49 H49A 0.9500
C50 C51 1.380(5)
C50 H50A 0.9500
C51 C52 1.392(4)
C51 H51A 0.9500
C52 H52A 0.9500
C53 C54 1.384(4)
C53 C58 1.399(4)
C54 C55 1.388(4)
C54 H54A 0.9500
C55 C56 1.382(5)
C55 H55A 0.9500
C56 C57 1.383(5)
C56 H56A 0.9500
C57 C58 1.388(5)
C57 H57A 0.9500
C58 H58A 0.9500
C59 C64 1.390(4)
C59 C60 1.408(4)
C60 C61 1.388(4)
C60 H60A 0.9500
C61 C62 1.386(5)
C61 H61A 0.9500
C62 C63 1.381(5)
C62 H62A 0.9500
C63 C64 1.397(4)
C63 H63A 0.9500
C64 H64A 0.9500
C65 C66 1.3900
C65 C70 1.3900
C65 H65A 0.9500
C66 C67 1.3900
C66 H66A 0.9500
C67 C68 1.3900
C67 H67A 0.9500
C68 C69 1.3900
C68 H68A 0.9500
C69 C70 1.3900
C69 H69A 0.9500
C70 H70A 0.9500
C65A C66A 1.3900
C65A C70A 1.3900
C65A H65B 0.9500
C66A C67A 1.3900
C66A H66B 0.9500
C67A C68A 1.3900
C67A H67B 0.9500
C68A C69A 1.3900
C68A H68B 0.9500
C69A C70A 1.3900
C69A H69B 0.9500
C70A H70B 0.9500

loop_
_geom_torsion_atom_site_label_1
_geom_torsion_atom_site_label_2
_geom_torsion_atom_site_label_3
_geom_torsion_atom_site_label_4
_geom_torsion
N4 U1 O1 C9 -132.2(4)
O2 U1 O1 C9 -44.1(4)
O3 U1 O1 C9 144.0(4)
N2 U1 O1 C9 41.3(4)
N1 U1 O1 C9 19.1(4)
N3 U1 O1 C9 84.2(4)
K1 U1 O1 C9 177.8(4)
N4 U1 O2 C22 -113.9(3)
O1 U1 O2 C22 155.5(3)
O3 U1 O2 C22 -33.7(3)
N2 U1 O2 C22 32.5(3)
N1 U1 O2 C22 97.2(3)
N3 U1 O2 C22 57.8(3)
K1 U1 O2 C22 -93.1(3)
N4 U1 O3 C35 -144.3(4)
O1 U1 O3 C35 -55.4(4)
O2 U1 O3 C35 133.7(4)
N2 U1 O3 C35 73.5(4)
N1 U1 O3 C35 27.2(4)
N3 U1 O3 C35 10.2(4)
K1 U1 O3 C35 -107.5(4)
N4 U1 O3 K1 -36.75(8)
O1 U1 O3 K1 52.08(9)
O2 U1 O3 K1 -118.83(8)
N2 U1 O3 K1 -179.00(8)
N1 U1 O3 K1 134.70(8)
N3 U1 O3 K1 117.68(9)
N4 K1 O3 C35 177.46(19)
C59 K1 O3 C35 -151.69(17)
C60 K1 O3 C35 -165.03(17)
C64 K1 O3 C35 -125.36(17)
C61 K1 O3 C35 -146.95(19)
C63 K1 O3 C35 -107.00(18)
C69A K1 O3 C35 32.7(3)
C62 K1 O3 C35 -110.24(19)
C36 K1 O3 C35 -29.76(16)
C69 K1 O3 C35 29.6(2)
N4 K1 O3 U1 27.62(6)
C59 K1 O3 U1 58.48(9)
C35 K1 O3 U1 -149.8(2)
C60 K1 O3 U1 45.14(12)
C64 K1 O3 U1 84.80(8)
C61 K1 O3 U1 63.21(16)
C63 K1 O3 U1 103.17(9)
C69A K1 O3 U1 -117.1(2)
C62 K1 O3 U1 99.93(12)
C36 K1 O3 U1 -179.59(13)
C69 K1 O3 U1 -120.26(16)
N4 U1 N1 C1 -103.8(2)
O1 U1 N1 C1 -162.6(2)
O2 U1 N1 C1 -37.13(18)
O3 U1 N1 C1 91.43(19)
N2 U1 N1 C1 37.12(17)
N3 U1 N1 C1 109.26(19)
K1 U1 N1 C1 156.21(14)
N4 U1 N1 C6 132.0(2)
O1 U1 N1 C6 73.2(2)
O2 U1 N1 C6 -161.2(2)
O3 U1 N1 C6 -32.7(2)
N2 U1 N1 C6 -87.0(2)
N3 U1 N1 C6 -14.86(18)
K1 U1 N1 C6 32.1(2)
N4 U1 N1 C7 9.1(2)
O1 U1 N1 C7 -49.71(17)
O2 U1 N1 C7 75.81(17)
O3 U1 N1 C7 -155.64(16)
N2 U1 N1 C7 150.05(19)
N3 U1 N1 C7 -137.81(18)
K1 U1 N1 C7 -90.86(18)
N4 U1 N2 C3 -103.7(2)
O1 U1 N2 C3 86.61(19)
O2 U1 N2 C3 -163.82(19)
O3 U1 N2 C3 -31.00(17)
N1 U1 N2 C3 110.00(19)
N3 U1 N2 C3 38.06(17)
K1 U1 N2 C3 -31.89(19)
N4 U1 N2 C2 131.3(2)
O1 U1 N2 C2 -38.4(2)
O2 U1 N2 C2 71.2(2)
O3 U1 N2 C2 -156.0(2)
N1 U1 N2 C2 -14.97(18)
N3 U1 N2 C2 -86.9(2)
K1 U1 N2 C2 -156.86(17)
N4 U1 N2 C20 8.8(2)
O1 U1 N2 C20 -160.86(16)
O2 U1 N2 C20 -51.29(16)
O3 U1 N2 C20 81.53(17)
N1 U1 N2 C20 -137.47(19)
N3 U1 N2 C20 150.59(19)
K1 U1 N2 C20 80.63(17)
N4 U1 N3 C4 124.3(2)
O1 U1 N3 C4 -157.8(2)
O2 U1 N3 C4 -41.9(2)
O3 U1 N3 C4 79.3(2)
N2 U1 N3 C4 -15.06(19)
N1 U1 N3 C4 -86.1(2)
K1 U1 N3 C4 117.71(19)
N4 U1 N3 C5 -112.6(2)
O1 U1 N3 C5 -34.71(17)
O2 U1 N3 C5 81.10(19)
O3 U1 N3 C5 -157.70(19)
N2 U1 N3 C5 107.98(19)
N1 U1 N3 C5 36.97(17)
K1 U1 N3 C5 -119.25(17)
N4 U1 N3 C33 0.5(2)
O1 U1 N3 C33 78.38(18)
O2 U1 N3 C33 -165.80(16)
O3 U1 N3 C33 -44.61(17)
N2 U1 N3 C33 -138.93(19)
N1 U1 N3 C33 150.1(2)
K1 U1 N3 C33 -6.15(17)
O1 U1 N4 C46 127.6(4)
O2 U1 N4 C46 10.7(4)
O3 U1 N4 C46 -117.1(4)
N2 U1 N4 C46 -44.3(5)
N1 U1 N4 C46 74.7(5)
N3 U1 N4 C46 -158.7(4)
K1 U1 N4 C46 -150.1(5)
O1 U1 N4 K1 -82.32(8)
O2 U1 N4 K1 160.77(8)
O3 U1 N4 K1 33.00(7)
N2 U1 N4 K1 105.85(12)
N1 U1 N4 K1 -135.22(11)
N3 U1 N4 K1 -8.57(17)
O3 K1 N4 C46 134.40(18)
C59 K1 N4 C46 -2.36(16)
C35 K1 N4 C46 135.51(17)
C60 K1 N4 C46 -29.18(17)
C64 K1 N4 C46 21.63(16)
C61 K1 N4 C46 -25.85(17)
C63 K1 N4 C46 16.45(18)
C69A K1 N4 C46 -129.9(5)
C62 K1 N4 C46 -5.08(18)
C36 K1 N4 C46 115.64(17)
C69 K1 N4 C46 -154.0(3)
O3 K1 N4 U1 -32.16(8)
C59 K1 N4 U1 -168.92(14)
C35 K1 N4 U1 -31.05(10)
C60 K1 N4 U1 164.25(12)
C64 K1 N4 U1 -144.93(12)
C61 K1 N4 U1 167.59(10)
C63 K1 N4 U1 -150.11(10)
C69A K1 N4 U1 63.5(5)
C62 K1 N4 U1 -171.65(9)
C36 K1 N4 U1 -50.93(10)
C69 K1 N4 U1 39.5(3)
C6 N1 C1 C2 67.0(3)
C7 N1 C1 C2 -170.5(2)
U1 N1 C1 C2 -60.2(2)
C3 N2 C2 C1 -131.3(3)
C20 N2 C2 C1 108.2(3)
U1 N2 C2 C1 -9.1(3)
N1 C1 C2 N2 48.0(3)
C2 N2 C3 C4 65.4(3)
C20 N2 C3 C4 -171.9(2)
U1 N2 C3 C4 -63.7(3)
C5 N3 C4 C3 -129.8(3)
C33 N3 C4 C3 110.6(3)
U1 N3 C4 C3 -10.3(3)
N2 C3 C4 N3 51.1(3)
C4 N3 C5 C6 63.7(3)
C33 N3 C5 C6 -174.1(2)
U1 N3 C5 C6 -61.6(3)
C1 N1 C6 C5 -131.6(3)
C7 N1 C6 C5 108.6(3)
U1 N1 C6 C5 -9.7(3)
N3 C5 C6 N1 50.2(3)
C1 N1 C7 C8 -169.0(2)
C6 N1 C7 C8 -47.1(3)
U1 N1 C7 C8 78.5(3)
N1 C7 C8 C13 129.8(3)
N1 C7 C8 C9 -53.3(4)
U1 O1 C9 C8 3.9(5)
U1 O1 C9 C10 -174.7(3)
C13 C8 C9 O1 178.0(3)
C7 C8 C9 O1 1.1(4)
C13 C8 C9 C10 -3.3(5)
C7 C8 C9 C10 179.7(3)
O1 C9 C10 C11 -178.8(3)
C8 C9 C10 C11 2.6(5)
O1 C9 C10 C14 0.4(5)
C8 C9 C10 C14 -178.3(3)
C9 C10 C11 C12 0.2(5)
C14 C10 C11 C12 -178.9(3)
C10 C11 C12 C13 -2.2(5)
C10 C11 C12 C19 178.1(3)
C11 C12 C13 C8 1.5(5)
C19 C12 C13 C8 -178.9(3)
C9 C8 C13 C12 1.3(5)
C7 C8 C13 C12 178.2(3)
C11 C10 C14 C15 87.0(4)
C9 C10 C14 C15 -92.1(4)
C10 C14 C15 C16 -80.8(4)
C10 C14 C15 C18 42.0(5)
C10 C14 C15 C17 160.6(3)
C3 N2 C20 C21 -171.3(2)
C2 N2 C20 C21 -48.9(3)
U1 N2 C20 C21 77.8(3)
N2 C20 C21 C26 133.6(3)
N2 C20 C21 C22 -54.3(4)
U1 O2 C22 C23 164.4(2)
U1 O2 C22 C21 -13.7(5)
C26 C21 C22 O2 179.6(3)
C20 C21 C22 O2 7.8(4)
C26 C21 C22 C23 1.5(4)
C20 C21 C22 C23 -170.4(3)
O2 C22 C23 C24 -179.3(3)
C21 C22 C23 C24 -1.1(4)
O2 C22 C23 C27 -5.0(4)
C21 C22 C23 C27 173.2(3)
C22 C23 C24 C25 -0.2(5)
C27 C23 C24 C25 -174.7(3)
C23 C24 C25 C26 1.2(5)
C23 C24 C25 C32 179.8(3)
C22 C21 C26 C25 -0.5(5)
C20 C21 C26 C25 171.6(3)
C24 C25 C26 C21 -0.8(5)
C32 C25 C26 C21 -179.5(3)
C24 C23 C27 C28 -88.3(3)
C22 C23 C27 C28 97.4(3)
C23 C27 C28 C31 -70.5(3)
C23 C27 C28 C30 170.2(3)
C23 C27 C28 C29 49.7(4)
C4 N3 C33 C34 -48.9(3)
C5 N3 C33 C34 -171.1(3)
U1 N3 C33 C34 77.2(3)
N3 C33 C34 C39 130.0(3)
N3 C33 C34 C35 -55.6(4)
U1 O3 C35 C36 -173.3(2)
K1 O3 C35 C36 77.7(3)
U1 O3 C35 C34 10.4(5)
K1 O3 C35 C34 -98.5(3)
U1 O3 C35 K1 108.9(4)
C39 C34 C35 O3 177.4(3)
C33 C34 C35 O3 3.0(4)
C39 C34 C35 C36 1.0(4)
C33 C34 C35 C36 -173.3(3)
C39 C34 C35 K1 109.2(3)
C33 C34 C35 K1 -65.2(3)
N4 K1 C35 O3 -2.26(17)
C59 K1 C35 O3 33.4(2)
C60 K1 C35 O3 23.9(3)
C64 K1 C35 O3 60.04(18)
C61 K1 C35 O3 75.6(3)
C63 K1 C35 O3 86.01(18)
C69A K1 C35 O3 -150.9(2)
C62 K1 C35 O3 100.21(19)
C36 K1 C35 O3 122.8(3)
C69 K1 C35 O3 -150.9(2)
O3 K1 C35 C36 -122.8(3)
N4 K1 C35 C36 -125.04(18)
C59 K1 C35 C36 -89.34(19)
C60 K1 C35 C36 -98.9(2)
C64 K1 C35 C36 -62.74(19)
C61 K1 C35 C36 -47.2(4)
C63 K1 C35 C36 -36.8(2)
C69A K1 C35 C36 86.3(3)
C62 K1 C35 C36 -22.6(2)
C69 K1 C35 C36 86.3(2)
O3 K1 C35 C34 113.6(3)
N4 K1 C35 C34 111.4(2)
C59 K1 C35 C34 147.1(2)
C60 K1 C35 C34 137.5(2)
C64 K1 C35 C34 173.7(2)
C61 K1 C35 C34 -170.8(2)
C63 K1 C35 C34 -160.4(2)
C69A K1 C35 C34 -37.3(3)
C62 K1 C35 C34 -146.2(2)
C36 K1 C35 C34 -123.6(3)
C69 K1 C35 C34 -37.3(2)
O3 C35 C36 C37 -175.8(3)
C34 C35 C36 C37 0.5(4)
K1 C35 C36 C37 -116.2(3)
O3 C35 C36 C40 -0.3(5)
C34 C35 C36 C40 176.0(3)
K1 C35 C36 C40 59.3(3)
O3 C35 C36 K1 -59.6(2)
C34 C35 C36 K1 116.7(3)
O3 K1 C36 C37 138.7(3)
N4 K1 C36 C37 163.2(3)
C59 K1 C36 C37 -148.8(2)
C35 K1 C36 C37 106.4(3)
C60 K1 C36 C37 -136.5(2)
C64 K1 C36 C37 -130.8(3)
C61 K1 C36 C37 -95.8(3)
C63 K1 C36 C37 -105.6(3)
C69A K1 C36 C37 11.6(3)
C62 K1 C36 C37 -89.7(3)
C69 K1 C36 C37 16.8(3)
O3 K1 C36 C35 32.29(17)
N4 K1 C36 C35 56.80(19)
C59 K1 C36 C35 104.77(19)
C60 K1 C36 C35 117.0(2)
C64 K1 C36 C35 122.79(18)
C61 K1 C36 C35 157.78(18)
C63 K1 C36 C35 147.98(18)
C69A K1 C36 C35 -94.9(2)
C62 K1 C36 C35 163.89(18)
C69 K1 C36 C35 -89.7(2)
O3 K1 C36 C40 -99.74(19)
N4 K1 C36 C40 -75.23(18)
C59 K1 C36 C40 -27.3(2)
C35 K1 C36 C40 -132.0(3)
C60 K1 C36 C40 -15.0(2)
C64 K1 C36 C40 -9.24(18)
C61 K1 C36 C40 25.7(2)
C63 K1 C36 C40 15.95(18)
C69A K1 C36 C40 133.1(2)
C62 K1 C36 C40 31.86(19)
C69 K1 C36 C40 138.3(2)
C35 C36 C37 C38 -1.5(5)
C40 C36 C37 C38 -177.0(3)
K1 C36 C37 C38 -74.7(4)
C36 C37 C38 C39 0.9(5)
C36 C37 C38 C45 177.6(3)
C37 C38 C39 C34 0.7(5)
C45 C38 C39 C34 -176.0(3)
C35 C34 C39 C38 -1.7(5)
C33 C34 C39 C38 172.7(3)
C37 C36 C40 C41 -82.6(4)
C35 C36 C40 C41 102.0(4)
K1 C36 C40 C41 151.5(3)
C36 C40 C41 C44 -55.6(4)
C36 C40 C41 C43 66.2(4)
C36 C40 C41 C42 -174.7(3)
U1 N4 C46 C53 -88.6(5)
K1 N4 C46 C53 122.33(19)
U1 N4 C46 C59 152.6(4)
K1 N4 C46 C59 3.5(2)
U1 N4 C46 C47 33.1(5)
K1 N4 C46 C47 -115.97(19)
N4 C46 C47 C52 -144.5(3)
C53 C46 C47 C52 -21.5(4)
C59 C46 C47 C52 98.9(3)
N4 C46 C47 C48 32.6(3)
C53 C46 C47 C48 155.6(3)
C59 C46 C47 C48 -84.0(3)
C52 C47 C48 C49 0.6(4)
C46 C47 C48 C49 -176.7(3)
C47 C48 C49 C50 0.9(5)
C48 C49 C50 C51 -1.4(5)
C49 C50 C51 C52 0.3(5)
C50 C51 C52 C47 1.2(5)
C48 C47 C52 C51 -1.6(4)
C46 C47 C52 C51 175.5(3)
N4 C46 C53 C54 20.5(4)
C59 C46 C53 C54 137.4(3)
C47 C46 C53 C54 -101.4(3)
N4 C46 C53 C58 -158.9(3)
C59 C46 C53 C58 -42.0(4)
C47 C46 C53 C58 79.2(3)
C58 C53 C54 C55 0.5(5)
C46 C53 C54 C55 -178.9(3)
C53 C54 C55 C56 0.4(5)
C54 C55 C56 C57 -1.1(5)
C55 C56 C57 C58 0.8(6)
C56 C57 C58 C53 0.1(5)
C54 C53 C58 C57 -0.8(5)
C46 C53 C58 C57 178.6(3)
N4 C46 C59 C64 -89.6(3)
C53 C46 C59 C64 149.9(3)
C47 C46 C59 C64 29.3(4)
N4 C46 C59 C60 81.2(3)
C53 C46 C59 C60 -39.2(3)
C47 C46 C59 C60 -159.8(3)
N4 C46 C59 K1 -3.4(2)
C53 C46 C59 K1 -123.86(19)
C47 C46 C59 K1 115.57(19)
O3 K1 C59 C64 85.52(18)
N4 K1 C59 C64 123.6(2)
C35 K1 C59 C64 71.38(19)
C60 K1 C59 C64 -119.9(3)
C61 K1 C59 C64 -90.6(2)
C63 K1 C59 C64 -29.28(17)
C69A K1 C59 C64 -101.2(4)
C62 K1 C59 C64 -59.86(18)
C36 K1 C59 C64 43.8(2)
C69 K1 C59 C64 -97.6(4)
O3 K1 C59 C60 -154.54(18)
N4 K1 C59 C60 -116.5(2)
C35 K1 C59 C60 -168.68(17)
C64 K1 C59 C60 119.9(3)
C61 K1 C59 C60 29.33(18)
C63 K1 C59 C60 90.7(2)
C69A K1 C59 C60 18.7(4)
C62 K1 C59 C60 60.08(19)
C36 K1 C59 C60 163.76(17)
C69 K1 C59 C60 22.3(5)
O3 K1 C59 C46 -35.88(18)
N4 K1 C59 C46 2.17(14)
C35 K1 C59 C46 -50.0(2)
C60 K1 C59 C46 118.7(3)
C64 K1 C59 C46 -121.4(3)
C61 K1 C59 C46 148.0(2)
C63 K1 C59 C46 -150.7(2)
C69A K1 C59 C46 137.4(3)
C62 K1 C59 C46 178.7(2)
C36 K1 C59 C46 -77.59(18)
C69 K1 C59 C46 141.0(4)
C64 C59 C60 C61 0.0(5)
C46 C59 C60 C61 -171.3(3)
K1 C59 C60 C61 -74.7(3)
C64 C59 C60 K1 74.7(2)
C46 C59 C60 K1 -96.6(2)
O3 K1 C60 C61 154.6(2)
N4 K1 C60 C61 172.0(2)
C59 K1 C60 C61 124.1(3)
C35 K1 C60 C61 142.4(2)
C64 K1 C60 C61 91.6(2)
C63 K1 C60 C61 58.8(2)
C69A K1 C60 C61 -43.5(3)
C62 K1 C60 C61 28.2(2)
C36 K1 C60 C61 99.6(2)
C69 K1 C60 C61 -44.4(3)
O3 K1 C60 C59 30.5(2)
N4 K1 C60 C59 47.90(17)
C35 K1 C60 C59 18.2(3)
C64 K1 C60 C59 -32.55(17)
C61 K1 C60 C59 -124.1(3)
C63 K1 C60 C59 -65.29(19)
C69A K1 C60 C59 -167.6(3)
C62 K1 C60 C59 -96.0(2)
C36 K1 C60 C59 -24.5(3)
C69 K1 C60 C59 -168.5(2)
C59 C60 C61 C62 0.2(5)
K1 C60 C61 C62 -67.5(3)
C59 C60 C61 K1 67.7(3)
O3 K1 C61 C62 88.5(2)
N4 K1 C61 C62 119.6(2)
C59 K1 C61 C62 95.1(2)
C35 K1 C61 C62 41.6(4)
C60 K1 C61 C62 126.7(3)
C64 K1 C61 C62 60.4(2)
C63 K1 C61 C62 28.02(19)
C69A K1 C61 C62 -91.2(3)
C36 K1 C61 C62 13.6(3)
C69 K1 C61 C62 -87.9(3)
O3 K1 C61 C60 -38.2(3)
N4 K1 C61 C60 -7.1(2)
C59 K1 C61 C60 -31.63(19)
C35 K1 C61 C60 -85.1(3)
C64 K1 C61 C60 -66.3(2)
C63 K1 C61 C60 -98.7(2)
C69A K1 C61 C60 142.1(3)
C62 K1 C61 C60 -126.7(3)
C36 K1 C61 C60 -113.1(2)
C69 K1 C61 C60 145.4(3)
C60 C61 C62 C63 0.2(5)
K1 C61 C62 C63 -60.2(3)
C60 C61 C62 K1 60.4(3)
O3 K1 C62 C63 7.4(3)
N4 K1 C62 C63 66.3(2)
C59 K1 C62 C63 63.7(2)
C35 K1 C62 C63 -32.3(3)
C60 K1 C62 C63 98.4(2)
C64 K1 C62 C63 29.7(2)
C61 K1 C62 C63 127.9(3)
C69A K1 C62 C63 -139.4(3)
C36 K1 C62 C63 -42.4(2)
C69 K1 C62 C63 -131.0(3)
O3 K1 C62 C61 -120.5(2)
N4 K1 C62 C61 -61.6(2)
C59 K1 C62 C61 -64.2(2)
C35 K1 C62 C61 -160.24(19)
C60 K1 C62 C61 -29.5(2)
C64 K1 C62 C61 -98.2(2)
C63 K1 C62 C61 -127.9(3)
C69A K1 C62 C61 92.7(3)
C36 K1 C62 C61 -170.36(19)
C69 K1 C62 C61 101.0(3)
C61 C62 C63 C64 -1.0(5)
K1 C62 C63 C64 -60.9(3)
C61 C62 C63 K1 60.0(3)
O3 K1 C63 C62 -174.6(2)
N4 K1 C63 C62 -115.3(2)
C59 K1 C63 C62 -95.6(2)
C35 K1 C63 C62 156.9(2)
C60 K1 C63 C62 -60.4(2)
C64 K1 C63 C62 -126.5(3)
C61 K1 C63 C62 -28.1(2)
C69A K1 C63 C62 45.9(3)
C36 K1 C63 C62 142.6(2)
C69 K1 C63 C62 58.4(3)
O3 K1 C63 C64 -48.0(2)
N4 K1 C63 C64 11.2(2)
C59 K1 C63 C64 30.88(19)
C35 K1 C63 C64 -76.6(2)
C60 K1 C63 C64 66.1(2)
C61 K1 C63 C64 98.4(2)
C69A K1 C63 C64 172.4(3)
C62 K1 C63 C64 126.5(3)
C36 K1 C63 C64 -90.8(2)
C69 K1 C63 C64 -175.0(2)
C60 C59 C64 C63 -0.8(4)
C46 C59 C64 C63 170.3(3)
K1 C59 C64 C63 73.3(3)
C60 C59 C64 K1 -74.1(2)
C46 C59 C64 K1 97.0(2)
C62 C63 C64 C59 1.2(5)
K1 C63 C64 C59 -66.4(3)
C62 C63 C64 K1 67.6(3)
O3 K1 C64 C59 -98.25(18)
N4 K1 C64 C59 -42.80(16)
C35 K1 C64 C59 -120.66(18)
C60 K1 C64 C59 33.15(17)
C61 K1 C64 C59 65.81(18)
C63 K1 C64 C59 124.8(3)
C69A K1 C64 C59 114.0(4)
C62 K1 C64 C59 96.7(2)
C36 K1 C64 C59 -142.08(17)
C69 K1 C64 C59 132.7(3)
O3 K1 C64 C63 136.9(2)
N4 K1 C64 C63 -167.6(2)
C59 K1 C64 C63 -124.8(3)
C35 K1 C64 C63 114.5(2)
C60 K1 C64 C63 -91.7(2)
C61 K1 C64 C63 -59.0(2)
C69A K1 C64 C63 -10.8(4)
C62 K1 C64 C63 -28.2(2)
C36 K1 C64 C63 93.1(2)
C69 K1 C64 C63 7.8(4)
O3 K1 C65 C66 -94.8(5)
N4 K1 C65 C66 140.5(2)
C59 K1 C65 C66 87.3(3)
C35 K1 C65 C66 -80.0(4)
C60 K1 C65 C66 97.9(3)
C64 K1 C65 C66 58.0(3)
C61 K1 C65 C66 83.5(3)
C63 K1 C65 C66 46.8(3)
C69A K1 C65 C66 -99.5(5)
C62 K1 C65 C66 58.6(3)
C36 K1 C65 C66 -54.6(4)
C69 K1 C65 C66 -93.84(14)
O3 K1 C65 C70 29.3(5)
N4 K1 C65 C70 -95.3(2)
C59 K1 C65 C70 -148.6(3)
C35 K1 C65 C70 44.1(4)
C60 K1 C65 C70 -138.0(3)
C64 K1 C65 C70 -177.9(3)
C61 K1 C65 C70 -152.4(3)
C63 K1 C65 C70 170.9(3)
C69A K1 C65 C70 24.6(6)
C62 K1 C65 C70 -177.3(3)
C36 K1 C65 C70 69.5(4)
C69 K1 C65 C70 30.29(7)
C70 C65 C66 C67 0.0
K1 C65 C66 C67 68.6(3)
C65 C66 C67 C68 0.0
C66 C67 C68 C69 0.0
C66 C67 C68 K1 -68.6(3)
O3 K1 C68 C69 98.1(3)
N4 K1 C68 C69 72.5(4)
C59 K1 C68 C69 -129.3(4)
C35 K1 C68 C69 100.8(3)
C60 K1 C68 C69 -92.3(4)
C64 K1 C68 C69 -153.9(3)
C61 K1 C68 C69 -98.2(3)
C63 K1 C68 C69 -142.5(3)
C69A K1 C68 C69 -26.1(4)
C62 K1 C68 C69 -119.5(3)
C36 K1 C68 C69 124.2(3)
O3 K1 C68 C67 -137.8(3)
N4 K1 C68 C67 -163.4(4)
C59 K1 C68 C67 -5.2(4)
C35 K1 C68 C67 -135.0(3)
C60 K1 C68 C67 31.8(4)
C64 K1 C68 C67 -29.8(3)
C61 K1 C68 C67 26.0(3)
C63 K1 C68 C67 -18.4(3)
C69A K1 C68 C67 98.0(4)
C62 K1 C68 C67 4.6(3)
C36 K1 C68 C67 -111.6(3)
C69 K1 C68 C67 124.13(9)
C67 C68 C69 C70 0.0
K1 C68 C69 C70 70.3(3)
C67 C68 C69 K1 -70.3(3)
O3 K1 C69 C68 -87.0(3)
N4 K1 C69 C68 -147.1(2)
C59 K1 C69 C68 96.1(6)
C35 K1 C69 C68 -74.4(3)
C60 K1 C69 C68 109.2(4)
C64 K1 C69 C68 40.5(5)
C61 K1 C69 C68 90.8(3)
C63 K1 C69 C68 44.4(4)
C69A K1 C69 C68 105.7(11)
C62 K1 C69 C68 65.6(3)
C36 K1 C69 C68 -50.1(3)
O3 K1 C69 C70 149.3(3)
N4 K1 C69 C70 89.3(2)
C59 K1 C69 C70 -27.5(6)
C35 K1 C69 C70 161.9(3)
C60 K1 C69 C70 -14.4(4)
C64 K1 C69 C70 -83.2(5)
C61 K1 C69 C70 -32.9(3)
C63 K1 C69 C70 -79.3(4)
C69A K1 C69 C70 -18.0(12)
C62 K1 C69 C70 -58.1(3)
C36 K1 C69 C70 -173.8(3)
C68 C69 C70 C65 0.0
K1 C69 C70 C65 71.2(3)
C68 C69 C70 K1 -71.2(3)
C66 C65 C70 C69 0.0
K1 C65 C70 C69 -70.3(3)
C66 C65 C70 K1 70.3(3)
O3 K1 C70 C69 -36.3(3)
N4 K1 C70 C69 -121.7(2)
C59 K1 C70 C69 165.1(3)
C35 K1 C70 C69 -18.3(3)
C60 K1 C70 C69 168.6(3)
C64 K1 C70 C69 126.6(4)
C61 K1 C70 C69 149.7(3)
C63 K1 C70 C69 113.6(3)
C69A K1 C70 C69 20.0(11)
C62 K1 C70 C69 126.2(3)
C36 K1 C70 C69 6.3(3)
O3 K1 C70 C65 -159.9(3)
N4 K1 C70 C65 114.7(2)
C59 K1 C70 C65 41.4(3)
C35 K1 C70 C65 -142.0(3)
C60 K1 C70 C65 44.9(3)
C64 K1 C70 C65 2.9(4)
C61 K1 C70 C65 26.1(3)
C63 K1 C70 C65 -10.1(3)
C69A K1 C70 C65 -103.7(11)
C62 K1 C70 C65 2.6(3)
C36 K1 C70 C65 -117.4(3)
C69 K1 C70 C65 -123.66(11)
C70A C65A C66A C67A 0.0
C65A C66A C67A C68A 0.0
C66A C67A C68A C69A 0.0
C66A C67A C68A K1 -70.0(4)
O3 K1 C68A C67A -120.3(4)
N4 K1 C68A C67A -165.5(6)
C59 K1 C68A C67A 23.8(7)
C35 K1 C68A C67A -116.0(5)
C60 K1 C68A C67A 54.2(6)
C64 K1 C68A C67A -6.1(5)
C61 K1 C68A C67A 46.0(5)
C63 K1 C68A C67A 1.9(5)
C69A K1 C68A C67A 122.25(11)
C62 K1 C68A C67A 23.8(5)
C36 K1 C68A C67A -93.0(5)
C69 K1 C68A C67A 156.8(6)
O3 K1 C68A C69A 117.4(4)
N4 K1 C68A C69A 72.2(6)
C59 K1 C68A C69A -98.5(7)
C35 K1 C68A C69A 121.8(5)
C60 K1 C68A C69A -68.1(6)
C64 K1 C68A C69A -128.3(5)
C61 K1 C68A C69A -76.3(5)
C63 K1 C68A C69A -120.4(5)
C62 K1 C68A C69A -98.4(5)
C36 K1 C68A C69A 144.8(5)
C69 K1 C68A C69A 34.5(6)
C67A C68A C69A C70A 0.0
K1 C68A C69A C70A 77.3(4)
C67A C68A C69A K1 -77.3(4)
O3 K1 C69A C68A -71.0(4)
N4 K1 C69A C68A -150.4(4)
C59 K1 C69A C68A 116.3(6)
C35 K1 C69A C68A -57.4(4)
C60 K1 C69A C68A 125.8(5)
C64 K1 C69A C68A 72.8(7)
C61 K1 C69A C68A 108.7(5)
C63 K1 C69A C68A 67.7(5)
C62 K1 C69A C68A 84.7(5)
C36 K1 C69A C68A -33.4(4)
C69 K1 C69A C68A -57.3(14)
O3 K1 C69A C70A 167.3(4)
N4 K1 C69A C70A 87.9(3)
C59 K1 C69A C70A -5.3(6)
C35 K1 C69A C70A -179.0(4)
C60 K1 C69A C70A 4.2(5)
C64 K1 C69A C70A -48.8(7)
C61 K1 C69A C70A -12.9(4)
C63 K1 C69A C70A -53.9(5)
C62 K1 C69A C70A -36.9(4)
C36 K1 C69A C70A -155.1(4)
C69 K1 C69A C70A -178.9(14)
C68A C69A C70A C65A 0.0
K1 C69A C70A C65A 77.3(5)
C68A C69A C70A K1 -77.3(5)
C66A C65A C70A C69A 0.0
C66A C65A C70A K1 70.0(4)
O3 K1 C70A C69A -17.2(5)
N4 K1 C70A C69A -124.0(3)
C59 K1 C70A C69A 176.4(4)
C35 K1 C70A C69A 1.1(5)
C60 K1 C70A C69A -176.3(4)
C64 K1 C70A C69A 145.4(4)
C61 K1 C70A C69A 167.0(4)
C63 K1 C70A C69A 132.4(4)
C62 K1 C70A C69A 143.0(4)
C36 K1 C70A C69A 27.2(5)
C69 K1 C70A C69A 0.4(5)
O3 K1 C70A C65A -139.5(5)
N4 K1 C70A C65A 113.7(3)
C59 K1 C70A C65A 54.1(4)
C35 K1 C70A C65A -121.1(5)
C60 K1 C70A C65A 61.4(4)
C64 K1 C70A C65A 23.1(4)
C61 K1 C70A C65A 44.7(4)
C63 K1 C70A C65A 10.1(4)
C69A K1 C70A C65A -122.25(14)
C62 K1 C70A C65A 20.8(4)
C36 K1 C70A C65A -95.1(5)
C69 K1 C70A C65A -121.8(5)
